data_4131003
loop_
_publ_author_name
'Wang, Chun-Chieh'
'Chang, Hao-Ching'
'Lai, Yei-Chen'
'Fang, Huayi'
'Li, Chieh-Chin'
'Hsu, Hung-Kai'
'Li, Zong-Yan'
'Lin, Tien-Sung'
'Kuo, Ting-Shen'
'Neese, Frank'
'Ye, Shengfa'
'Chiang, Yun-Wei'
'Tsai, Ming-Li'
'Liaw, Wen-Feng'
'Lee, Way-Zen'

_publ_section_title
;
 A Structurally Characterized Nonheme Cobalt-Hydroperoxo Complex Derived
 from Its Superoxo Intermediate via Hydrogen Atom Abstraction.
;
_journal_issue 43
_journal_name_full 'Journal of the American Chemical Society'
_journal_page_first 14186
_journal_page_last 14189
_journal_paper_doi 10.1021/jacs.6b08642
_journal_volume 138
_journal_year 2016
_chemical_absolute_configuration unk
_chemical_formula_moiety 'C42 H43 Cl2 Co N3 O2'
_chemical_formula_sum 'C42 H43 Cl2 Co N3 O2'
_chemical_formula_weight 751.62
_space_group_IT_number 18
_space_group_name_Hall 'P 2 2ab'
_space_group_name_H-M_alt 'P 21 21 2'
_symmetry_cell_setting orthorhombic
_symmetry_space_group_name_H-M 'P 21 21 2'
_atom_sites_solution_hydrogens geom
_atom_sites_solution_primary direct
_atom_sites_solution_secondary difmap
_audit_creation_method SHELXL-97
_cell_angle_alpha 90.00
_cell_angle_beta 90.00
_cell_angle_gamma 90.00
_cell_formula_units_Z 2
_cell_length_a 20.9019(19)
_cell_length_b 8.6240(7)
_cell_length_c 10.1737(9)
_cell_measurement_reflns_used 4568
_cell_measurement_temperature 200(2)
_cell_measurement_theta_max 24.59
_cell_measurement_theta_min 2.45
_cell_volume 1833.9(3)
_computing_molecular_graphics 'Ortep-3 for Windows (Farrugia, 1997)'
_computing_publication_material 'WinGX publication routines (Farrugia, 1999)'
_computing_structure_refinement 'SHELXL-97 (Sheldrick, 1997)'
_computing_structure_solution 'SHELXS-86 (Sheldrick, 1986)'
_diffrn_ambient_temperature 200(2)
_diffrn_measured_fraction_theta_full 0.968
_diffrn_measured_fraction_theta_max 0.968
_diffrn_measurement_device_type 'Bruker APEX2'
_diffrn_radiation_monochromator graphite
_diffrn_radiation_source 'fine-focus sealed tube'
_diffrn_radiation_type MoK\a
_diffrn_radiation_wavelength 0.71073
_diffrn_reflns_av_R_equivalents 0.0392
_diffrn_reflns_av_sigmaI/netI 0.0716
_diffrn_reflns_limit_h_max 17
_diffrn_reflns_limit_h_min -24
_diffrn_reflns_limit_k_max 10
_diffrn_reflns_limit_k_min -9
_diffrn_reflns_limit_l_max 11
_diffrn_reflns_limit_l_min -6
_diffrn_reflns_number 6792
_diffrn_reflns_theta_full 25.04
_diffrn_reflns_theta_max 25.04
_diffrn_reflns_theta_min 1.95
_exptl_absorpt_coefficient_mu 0.654
_exptl_absorpt_correction_T_max 0.9556
_exptl_absorpt_correction_T_min 0.8229
_exptl_absorpt_correction_type multi-scan
_exptl_crystal_colour blue
_exptl_crystal_density_diffrn 1.361
_exptl_crystal_density_method 'not measured'
_exptl_crystal_description prism
_exptl_crystal_F_000 786
_exptl_crystal_size_max 0.31
_exptl_crystal_size_mid 0.25
_exptl_crystal_size_min 0.07
_refine_diff_density_max 0.421
_refine_diff_density_min -0.355
_refine_diff_density_rms 0.054
_refine_ls_abs_structure_details 'Flack H D (1983), Acta Cryst. A39, 876-881'
_refine_ls_abs_structure_Flack 0.05(3)
_refine_ls_extinction_method none
_refine_ls_goodness_of_fit_ref 1.027
_refine_ls_hydrogen_treatment constr
_refine_ls_matrix_type full
_refine_ls_number_parameters 241
_refine_ls_number_reflns 3007
_refine_ls_number_restraints 0
_refine_ls_restrained_S_all 1.027
_refine_ls_R_factor_all 0.0681
_refine_ls_R_factor_gt 0.0512
_refine_ls_shift/su_max 0.002
_refine_ls_shift/su_mean 0.000
_refine_ls_structure_factor_coef Fsqd
_refine_ls_weighting_details 'calc w=1/[\s^2^(Fo^2^)+(0.0409P)^2^+0.5745P] where P=(Fo^2^+2Fc^2^)/3'
_refine_ls_weighting_scheme calc
_refine_ls_wR_factor_gt 0.0993
_refine_ls_wR_factor_ref 0.1082
_reflns_number_gt 2406
_reflns_number_total 3007
_reflns_threshold_expression >2sigma(I)
_cod_data_source_file ja6b08642_si_002.cif
_cod_data_source_block a14974
_cod_database_code 4131003

loop_
_symmetry_equiv_pos_as_xyz
'x, y, z'
'-x, -y, z'
'-x+1/2, y+1/2, -z'
'x+1/2, -y+1/2, -z'

loop_
_atom_site_label
_atom_site_type_symbol
_atom_site_fract_x
_atom_site_fract_y
_atom_site_fract_z
_atom_site_U_iso_or_equiv
_atom_site_adp_type
_atom_site_occupancy
_atom_site_symmetry_multiplicity
_atom_site_calc_flag
_atom_site_refinement_flags
C1 C 0.12723(17) 1.0552(4) 0.1411(4) 0.0296(10) Uani 1 1 d .
C2 C 0.16471(15) 1.1452(4) 0.2479(4) 0.0279(9) Uani 1 1 d .
C3 C 0.13451(19) 1.2586(5) 0.3226(4) 0.0375(11) Uani 1 1 d .
H3 H 0.0906 1.2808 0.3071 0.045 Uiso 1 1 calc R
C4 C 0.1669(2) 1.3395(5) 0.4190(4) 0.0453(12) Uani 1 1 d .
H4 H 0.1449 1.4158 0.4688 0.054 Uiso 1 1 calc R
C5 C 0.2305(2) 1.3114(5) 0.4440(5) 0.0489(12) Uani 1 1 d .
H5 H 0.2525 1.3673 0.5105 0.059 Uiso 1 1 calc R
C6 C 0.2615(2) 1.2007(5) 0.3706(5) 0.0450(12) Uani 1 1 d .
H6 H 0.3056 1.1804 0.3863 0.054 Uiso 1 1 calc R
C7 C 0.22945(17) 1.1180(5) 0.2737(4) 0.0378(10) Uani 1 1 d .
H7 H 0.2518 1.0418 0.2243 0.045 Uiso 1 1 calc R
C8 C 0.16157(17) 1.0822(4) 0.0093(4) 0.0324(10) Uani 1 1 d .
C9 C 0.1388(2) 1.1929(5) -0.0776(5) 0.0441(12) Uani 1 1 d .
H9 H 0.1021 1.2521 -0.0551 0.053 Uiso 1 1 calc R
C10 C 0.1694(2) 1.2184(6) -0.1983(5) 0.0568(14) Uani 1 1 d .
H10 H 0.1532 1.2951 -0.2566 0.068 Uiso 1 1 calc R
C11 C 0.2228(2) 1.1333(6) -0.2335(5) 0.0593(13) Uani 1 1 d .
H11 H 0.2429 1.1499 -0.3161 0.071 Uiso 1 1 calc R
C12 C 0.2464(2) 1.0244(6) -0.1473(5) 0.0521(13) Uani 1 1 d .
H12 H 0.2831 0.9654 -0.1703 0.063 Uiso 1 1 calc R
C13 C 0.21688(16) 1.0006(6) -0.0276(4) 0.0391(9) Uani 1 1 d .
H13 H 0.2345 0.9269 0.0316 0.047 Uiso 1 1 calc R
C14 C 0.12723(17) 0.8773(5) 0.1698(5) 0.0335(11) Uani 1 1 d .
H14 H 0.1711 0.8431 0.1961 0.040 Uiso 1 1 calc R
C15 C 0.1034(2) 0.7786(5) 0.0536(5) 0.0498(13) Uani 1 1 d .
H15A H 0.0807 0.8447 -0.0110 0.060 Uiso 1 1 calc R
H15B H 0.1399 0.7280 0.0089 0.060 Uiso 1 1 calc R
C16 C 0.0576(2) 0.6558(5) 0.1096(6) 0.0597(16) Uani 1 1 d .
H16A H 0.0131 0.6755 0.0811 0.072 Uiso 1 1 calc R
H16B H 0.0704 0.5504 0.0813 0.072 Uiso 1 1 calc R
C17 C 0.0641(2) 0.6735(4) 0.2564(6) 0.0600(15) Uani 1 1 d .
H17A H 0.0234 0.6474 0.3011 0.072 Uiso 1 1 calc R
H17B H 0.0983 0.6053 0.2908 0.072 Uiso 1 1 calc R
C18 C 0.10186(19) 0.8722(6) 0.4131(5) 0.0484(13) Uani 1 1 d .
H18A H 0.1376 0.9474 0.4105 0.058 Uiso 1 1 calc R
H18B H 0.1182 0.7751 0.4526 0.058 Uiso 1 1 calc R
C19 C 0.04925(19) 0.9365(5) 0.4996(5) 0.0461(13) Uani 1 1 d .
C20 C 0.0507(3) 0.9369(6) 0.6360(6) 0.0674(16) Uani 1 1 d .
H20 H 0.0862 0.8943 0.6818 0.081 Uiso 1 1 calc R
C21 C 0.0000 1.0000 0.7038(7) 0.078(2) Uani 1 2 d S
H21 H 0.0000 1.0000 0.7972 0.094 Uiso 1 2 calc SR
C22 C -0.0045(9) 0.5686(15) 0.7527(14) 0.131(7) Uani 0.50 1 d P
N1 N 0.08067(13) 0.8398(4) 0.2767(4) 0.0392(9) Uani 1 1 d .
N2 N 0.0000 1.0000 0.4325(4) 0.0399(11) Uani 1 2 d S
O1 O 0.06430(11) 1.1093(3) 0.1342(3) 0.0359(7) Uani 1 1 d .
Co1 Co 0.0000 1.0000 0.23071(8) 0.0349(2) Uani 1 2 d S
Cl1 Cl 0.0728(2) 0.5560(4) 0.7710(5) 0.1292(16) Uani 0.50 1 d P
Cl2 Cl -0.02789(19) 0.4956(10) 0.5982(4) 0.171(2) Uani 0.50 1 d P

loop_
_atom_site_aniso_label
_atom_site_aniso_U_11
_atom_site_aniso_U_22
_atom_site_aniso_U_33
_atom_site_aniso_U_23
_atom_site_aniso_U_13
_atom_site_aniso_U_12
C1 0.0225(18) 0.024(2) 0.042(3) 0.006(2) 0.0012(18) -0.0003(16)
C2 0.0287(17) 0.026(2) 0.029(2) 0.006(2) -0.0004(18) -0.0020(16)
C3 0.031(2) 0.038(2) 0.044(3) 0.010(2) 0.002(2) 0.003(2)
C4 0.059(3) 0.042(3) 0.035(3) -0.002(2) 0.002(2) 0.004(2)
C5 0.062(3) 0.046(3) 0.038(3) -0.002(3) -0.014(3) 0.001(2)
C6 0.042(2) 0.043(3) 0.050(3) 0.004(3) -0.012(2) 0.001(2)
C7 0.0351(19) 0.037(2) 0.041(3) -0.001(3) -0.003(2) 0.0035(19)
C8 0.032(2) 0.029(2) 0.036(3) 0.000(2) -0.0028(19) -0.0074(18)
C9 0.047(3) 0.041(3) 0.044(3) 0.004(2) -0.002(2) -0.007(2)
C10 0.082(4) 0.053(3) 0.035(3) 0.015(3) -0.007(3) -0.017(3)
C11 0.069(3) 0.062(3) 0.048(3) -0.008(3) 0.007(3) -0.022(3)
C12 0.054(3) 0.057(3) 0.046(3) -0.011(3) 0.012(2) -0.013(3)
C13 0.0362(19) 0.045(2) 0.036(2) -0.001(3) 0.0017(17) -0.007(3)
C14 0.0223(19) 0.024(2) 0.054(3) 0.005(2) 0.006(2) 0.0041(19)
C15 0.039(2) 0.033(3) 0.077(4) -0.001(3) 0.004(2) -0.005(2)
C16 0.045(3) 0.029(3) 0.106(5) -0.008(3) 0.016(3) -0.003(2)
C17 0.037(2) 0.025(2) 0.118(5) 0.023(3) 0.018(3) 0.0007(18)
C18 0.030(2) 0.054(3) 0.061(4) 0.030(3) -0.005(2) -0.002(2)
C19 0.035(2) 0.043(3) 0.060(4) 0.012(2) -0.001(2) -0.004(2)
C20 0.070(3) 0.076(4) 0.056(4) 0.010(3) -0.011(3) 0.005(3)
C21 0.104(6) 0.083(5) 0.048(5) 0.000 0.000 0.020(6)
C22 0.117(10) 0.136(14) 0.139(12) -0.033(10) 0.065(15) -0.050(15)
N1 0.0258(16) 0.0301(19) 0.062(3) 0.010(2) 0.0059(18) 0.0010(14)
N2 0.030(2) 0.041(3) 0.048(3) 0.000 0.000 -0.006(3)
O1 0.0221(13) 0.0294(15) 0.056(2) 0.0076(15) -0.0022(13) 0.0022(12)
Co1 0.0194(3) 0.0318(4) 0.0535(5) 0.000 0.000 0.0001(4)
Cl1 0.146(3) 0.0664(19) 0.175(4) -0.002(3) -0.070(4) 0.008(2)
Cl2 0.179(5) 0.175(4) 0.158(4) -0.049(6) -0.101(3) 0.053(7)

loop_
_atom_type_symbol
_atom_type_description
_atom_type_scat_dispersion_real
_atom_type_scat_dispersion_imag
_atom_type_scat_source
C C 0.0033 0.0016 'International Tables Vol C Tables 4.2.6.8 and 6.1.1.4'
H H 0.0000 0.0000 'International Tables Vol C Tables 4.2.6.8 and 6.1.1.4'
N N 0.0061 0.0033 'International Tables Vol C Tables 4.2.6.8 and 6.1.1.4'
O O 0.0106 0.0060 'International Tables Vol C Tables 4.2.6.8 and 6.1.1.4'
Co Co 0.3494 0.9721 'International Tables Vol C Tables 4.2.6.8 and 6.1.1.4'
Cl Cl 0.1484 0.1585 'International Tables Vol C Tables 4.2.6.8 and 6.1.1.4'

loop_
_geom_angle_atom_site_label_1
_geom_angle_atom_site_label_2
_geom_angle_atom_site_label_3
_geom_angle
_geom_angle_site_symmetry_1
_geom_angle_site_symmetry_3
O1 C1 C8 110.1(3) . .
O1 C1 C2 110.1(3) . .
C8 C1 C2 107.4(3) . .
O1 C1 C14 109.7(3) . .
C8 C1 C14 108.2(3) . .
C2 C1 C14 111.2(4) . .
C3 C2 C7 117.1(4) . .
C3 C2 C1 120.4(3) . .
C7 C2 C1 122.5(3) . .
C4 C3 C2 121.4(4) . .
C4 C3 H3 119.3 . .
C2 C3 H3 119.3 . .
C5 C4 C3 121.1(4) . .
C5 C4 H4 119.5 . .
C3 C4 H4 119.5 . .
C4 C5 C6 118.6(4) . .
C4 C5 H5 120.7 . .
C6 C5 H5 120.7 . .
C5 C6 C7 120.9(4) . .
C5 C6 H6 119.5 . .
C7 C6 H6 119.5 . .
C6 C7 C2 120.9(4) . .
C6 C7 H7 119.5 . .
C2 C7 H7 119.5 . .
C9 C8 C13 117.2(4) . .
C9 C8 C1 120.0(4) . .
C13 C8 C1 122.8(4) . .
C8 C9 C10 120.7(4) . .
C8 C9 H9 119.6 . .
C10 C9 H9 119.6 . .
C11 C10 C9 120.8(5) . .
C11 C10 H10 119.6 . .
C9 C10 H10 119.6 . .
C12 C11 C10 119.1(5) . .
C12 C11 H11 120.4 . .
C10 C11 H11 120.4 . .
C11 C12 C13 120.2(5) . .
C11 C12 H12 119.9 . .
C13 C12 H12 119.9 . .
C12 C13 C8 122.0(4) . .
C12 C13 H13 119.0 . .
C8 C13 H13 119.0 . .
N1 C14 C15 103.2(3) . .
N1 C14 C1 110.4(3) . .
C15 C14 C1 113.5(4) . .
N1 C14 H14 109.8 . .
C15 C14 H14 109.8 . .
C1 C14 H14 109.8 . .
C16 C15 C14 107.3(4) . .
C16 C15 H15A 110.3 . .
C14 C15 H15A 110.3 . .
C16 C15 H15B 110.3 . .
C14 C15 H15B 110.3 . .
H15A C15 H15B 108.5 . .
C17 C16 C15 104.0(4) . .
C17 C16 H16A 111.0 . .
C15 C16 H16A 111.0 . .
C17 C16 H16B 111.0 . .
C15 C16 H16B 111.0 . .
H16A C16 H16B 109.0 . .
N1 C17 C16 104.8(4) . .
N1 C17 H17A 110.8 . .
C16 C17 H17A 110.8 . .
N1 C17 H17B 110.8 . .
C16 C17 H17B 110.8 . .
H17A C17 H17B 108.9 . .
N1 C18 C19 113.3(3) . .
N1 C18 H18A 108.9 . .
C19 C18 H18A 108.9 . .
N1 C18 H18B 108.9 . .
C19 C18 H18B 108.9 . .
H18A C18 H18B 107.7 . .
N2 C19 C20 121.4(5) . .
N2 C19 C18 114.0(4) . .
C20 C19 C18 124.5(4) . .
C21 C20 C19 119.0(5) . .
C21 C20 H20 120.5 . .
C19 C20 H20 120.5 . .
C20 C21 C20 119.8(7) 2_575 .
C20 C21 H21 120.1 2_575 .
C20 C21 H21 120.1 . .
C22 C22 Cl1 77.3(19) 2_565 .
C22 C22 Cl2 72.0(6) 2_565 .
Cl1 C22 Cl2 110.7(8) . .
C22 C22 Cl2 68.7(8) 2_565 2_565
Cl1 C22 Cl2 72.9(7) . 2_565
Cl2 C22 Cl2 38.3(4) . 2_565
C22 C22 Cl1 62.2(15) 2_565 2_565
Cl1 C22 Cl1 137.4(10) . 2_565
Cl2 C22 Cl1 70.0(7) . 2_565
Cl2 C22 Cl1 101.9(8) 2_565 2_565
C18 N1 C17 112.3(4) . .
C18 N1 C14 116.5(3) . .
C17 N1 C14 105.0(4) . .
C18 N1 Co1 107.8(3) . .
C17 N1 Co1 113.1(2) . .
C14 N1 Co1 101.9(2) . .
C19 N2 C19 119.2(5) 2_575 .
C19 N2 Co1 120.4(3) 2_575 .
C19 N2 Co1 120.4(3) . .
C1 O1 Co1 118.1(2) . .
O1 Co1 O1 118.22(17) 2_575 .
O1 Co1 N2 120.89(9) 2_575 .
O1 Co1 N2 120.89(9) . .
O1 Co1 N1 109.50(12) 2_575 .
O1 Co1 N1 83.20(11) . .
N2 Co1 N1 77.89(11) . .
O1 Co1 N1 83.20(11) 2_575 2_575
O1 Co1 N1 109.50(12) . 2_575
N2 Co1 N1 77.89(11) . 2_575
N1 Co1 N1 155.8(2) . 2_575
C22 Cl1 C22 40.5(9) . 2_565
C22 Cl1 Cl2 57.4(5) . 2_565
C22 Cl1 Cl2 54.2(5) 2_565 2_565
Cl2 Cl2 C22 72.5(6) 2_565 .
Cl2 Cl2 C22 69.2(6) 2_565 2_565
C22 Cl2 C22 39.3(10) . 2_565
Cl2 Cl2 Cl1 118.2(2) 2_565 2_565
C22 Cl2 Cl1 55.8(5) . 2_565
C22 Cl2 Cl1 49.7(7) 2_565 2_565

loop_
_geom_bond_atom_site_label_1
_geom_bond_atom_site_label_2
_geom_bond_distance
_geom_bond_site_symmetry_2
C1 O1 1.398(4) .
C1 C8 1.539(6) .
C1 C2 1.549(5) .
C1 C14 1.561(5) .
C2 C3 1.390(5) .
C2 C7 1.398(5) .
C3 C4 1.380(6) .
C3 H3 0.9500 .
C4 C5 1.375(6) .
C4 H4 0.9500 .
C5 C6 1.375(6) .
C5 H5 0.9500 .
C6 C7 1.389(5) .
C6 H6 0.9500 .
C7 H7 0.9500 .
C8 C9 1.385(6) .
C8 C13 1.404(5) .
C9 C10 1.402(6) .
C9 H9 0.9500 .
C10 C11 1.383(6) .
C10 H10 0.9500 .
C11 C12 1.377(6) .
C11 H11 0.9500 .
C12 C13 1.381(5) .
C12 H12 0.9500 .
C13 H13 0.9500 .
C14 N1 1.494(5) .
C14 C15 1.540(6) .
C14 H14 1.0000 .
C15 C16 1.536(6) .
C15 H15A 0.9900 .
C15 H15B 0.9900 .
C16 C17 1.507(7) .
C16 H16A 0.9900 .
C16 H16B 0.9900 .
C17 N1 1.490(5) .
C17 H17A 0.9900 .
C17 H17B 0.9900 .
C18 N1 1.483(6) .
C18 C19 1.514(6) .
C18 H18A 0.9900 .
C18 H18B 0.9900 .
C19 N2 1.352(5) .
C19 C20 1.387(7) .
C20 C21 1.377(6) .
C20 H20 0.9500 .
C21 C20 1.377(6) 2_575
C21 H21 0.9500 .
C22 C22 1.20(3) 2_565
C22 Cl1 1.63(2) .
C22 Cl2 1.762(16) .
C22 Cl2 1.798(14) 2_565
C22 Cl1 1.797(17) 2_565
N1 Co1 2.229(3) .
N2 C19 1.352(5) 2_575
N2 Co1 2.052(5) .
O1 Co1 1.913(3) .
Co1 O1 1.913(3) 2_575
Co1 N1 2.229(3) 2_575
Cl1 C22 1.797(17) 2_565
Cl1 Cl2 2.041(6) 2_565
Cl2 Cl2 1.168(8) 2_565
Cl2 C22 1.798(14) 2_565
Cl2 Cl1 2.041(6) 2_565
